data_2229144
loop_
_publ_author_name
'Gao, Feng'
'Yao, Chang-Sheng'
'Lu, Zai-Sheng'
'Shi, Yan-Hui'

_publ_section_title
;
 Diaquabis[5-(1-oxidopyridin-1-ium-2-yl)-1,2,3,4-tetrazolido]manganese(II)
 dihydrate
;
_journal_coeditor_code LX2180
_journal_issue 2
_journal_name_full 'Acta Crystallographica Section E'
_journal_page_first m213
_journal_paper_doi 10.1107/S1600536811001620
_journal_volume 67
_journal_year 2011
_chemical_formula_iupac '[Mn (C6 H4 N5 O)2 (H2 O)2], 2H2 O'
_chemical_formula_moiety 'C12 H12 Mn N10 O4, 2(H2 O)'
_chemical_formula_sum 'C12 H16 Mn N10 O6'
_chemical_formula_weight 451.29
_chemical_name_systematic
;
Diaquabis[5-(1-oxidopyridin-1-ium-2-yl)-1,2,3,4-tetrazolido]manganese(II)
dihydrate
;
_space_group_IT_number 14
_symmetry_cell_setting monoclinic
_symmetry_space_group_name_Hall '-P 2ybc'
_symmetry_space_group_name_H-M 'P 1 21/c 1'
_atom_sites_solution_hydrogens difmap
_atom_sites_solution_primary direct
_atom_sites_solution_secondary difmap
_cell_angle_alpha 90.00
_cell_angle_beta 116.24(2)
_cell_angle_gamma 90.00
_cell_formula_units_Z 2
_cell_length_a 6.4808(13)
_cell_length_b 12.034(2)
_cell_length_c 12.787(4)
_cell_measurement_reflns_used 7005
_cell_measurement_temperature 293(2)
_cell_measurement_theta_max 27.6
_cell_measurement_theta_min 3.1
_cell_volume 894.5(4)
_computing_cell_refinement 'SAINT (Bruker, 2000)'
_computing_data_collection 'SMART (Bruker, 2000)'
_computing_data_reduction 'SAINT (Sheldrick, 2008)'
_computing_molecular_graphics 'SHELXTL (Sheldrick, 2008)'
_computing_publication_material 'SHELXTL (Sheldrick, 2008)'
_computing_structure_refinement 'SHELXL97 (Sheldrick, 2008)'
_computing_structure_solution 'SHELXS97 (Sheldrick, 2008)'
_diffrn_ambient_temperature 293(2)
_diffrn_detector_area_resol_mean 10.0
_diffrn_measured_fraction_theta_full 0.999
_diffrn_measured_fraction_theta_max 0.999
_diffrn_measurement_device_type 'Bruker SMART CCD area-detector'
_diffrn_measurement_method '\f and \w'
_diffrn_radiation_monochromator graphite
_diffrn_radiation_source 'fine-focus sealed tube'
_diffrn_radiation_type MoK\a
_diffrn_radiation_wavelength 0.71073
_diffrn_reflns_av_R_equivalents 0.1149
_diffrn_reflns_av_sigmaI/netI 0.0874
_diffrn_reflns_limit_h_max 7
_diffrn_reflns_limit_h_min -7
_diffrn_reflns_limit_k_max 14
_diffrn_reflns_limit_k_min -14
_diffrn_reflns_limit_l_max 15
_diffrn_reflns_limit_l_min -15
_diffrn_reflns_number 7432
_diffrn_reflns_theta_full 25.01
_diffrn_reflns_theta_max 25.01
_diffrn_reflns_theta_min 3.39
_exptl_absorpt_coefficient_mu 0.796
_exptl_absorpt_correction_T_max 0.9391
_exptl_absorpt_correction_T_min 0.9247
_exptl_absorpt_correction_type multi-scan
_exptl_absorpt_process_details '(SADABS; Bruker, 2000)'
_exptl_crystal_colour yellow
_exptl_crystal_density_diffrn 1.676
_exptl_crystal_density_method 'not measured'
_exptl_crystal_description block
_exptl_crystal_F_000 462
_exptl_crystal_size_max 0.10
_exptl_crystal_size_mid 0.10
_exptl_crystal_size_min 0.08
_refine_diff_density_max 0.387
_refine_diff_density_min -0.378
_refine_ls_extinction_method none
_refine_ls_goodness_of_fit_ref 1.139
_refine_ls_hydrogen_treatment constr
_refine_ls_matrix_type full
_refine_ls_number_parameters 133
_refine_ls_number_reflns 1579
_refine_ls_number_restraints 0
_refine_ls_restrained_S_all 1.139
_refine_ls_R_factor_all 0.1244
_refine_ls_R_factor_gt 0.0777
_refine_ls_shift/su_max 0.000
_refine_ls_shift/su_mean 0.000
_refine_ls_structure_factor_coef Fsqd
_refine_ls_weighting_details 'calc w=1/[\s^2^(Fo^2^)+(0.0354P)^2^+1.2794P] where P=(Fo^2^+2Fc^2^)/3'
_refine_ls_weighting_scheme calc
_refine_ls_wR_factor_gt 0.1188
_refine_ls_wR_factor_ref 0.1325
_reflns_number_gt 1102
_reflns_number_total 1579
_reflns_threshold_expression I>2\s(I)
_cod_data_source_file lx2180.cif
_cod_data_source_block I
_cod_original_sg_symbol_H-M ' P 21/c'
_cod_database_code 2229144
_cod_database_fobs_code 2229144

loop_
_symmetry_equiv_pos_as_xyz
'x, y, z'
'-x, y+1/2, -z+1/2'
'-x, -y, -z'
'x, -y-1/2, z-1/2'

loop_
_atom_site_type_symbol
_atom_site_label
_atom_site_fract_x
_atom_site_fract_y
_atom_site_fract_z
_atom_site_U_iso_or_equiv
_atom_site_adp_type
_atom_site_calc_flag
_atom_site_refinement_flags
_atom_site_occupancy
_atom_site_disorder_assembly
_atom_site_disorder_group
Mn Mn1 0.5000 0.5000 0.5000 0.0282(3) Uani d S 1 . .
C C1 0.4458(9) 0.2469(4) 0.4227(4) 0.0260(12) Uani d . 1 . .
C C2 0.3159(8) 0.2280(4) 0.4903(4) 0.0276(12) Uani d . 1 . .
C C3 0.2946(10) 0.1223(5) 0.5282(5) 0.0406(15) Uani d . 1 . .
H H3 0.3648 0.0631 0.5099 0.049 Uiso calc R 1 . .
C C4 0.1752(11) 0.1017(6) 0.5912(5) 0.0531(18) Uani d . 1 . .
H H4 0.1668 0.0303 0.6168 0.064 Uiso calc R 1 . .
C C5 0.0688(10) 0.1883(6) 0.6155(5) 0.0508(17) Uani d . 1 . .
H H2 -0.0165 0.1759 0.6568 0.061 Uiso calc R 1 . .
C C6 0.0860(9) 0.2922(5) 0.5800(5) 0.0407(15) Uani d . 1 . .
H H1 0.0140 0.3510 0.5979 0.049 Uiso calc R 1 . .
N N1 0.5349(7) 0.3443(3) 0.4111(3) 0.0289(10) Uani d . 1 . .
N N2 0.6423(7) 0.3211(4) 0.3443(4) 0.0338(11) Uani d . 1 . .
N N3 0.6179(8) 0.2138(4) 0.3188(4) 0.0368(12) Uani d . 1 . .
N N4 0.4943(7) 0.1654(4) 0.3670(4) 0.0346(11) Uani d . 1 . .
N N5 0.2085(7) 0.3114(4) 0.5179(4) 0.0344(11) Uani d . 1 . .
O O1 0.2069(6) 0.4131(3) 0.4819(4) 0.0491(11) Uani d . 1 . .
O O2 0.2698(6) 0.5780(3) 0.3322(3) 0.0396(10) Uani d . 1 . .
H H2A 0.1657 0.5331 0.2904 0.048 Uiso d R 1 . .
H H2B 0.2775 0.6340 0.2925 0.048 Uiso d R 1 . .
O O3 0.8363(6) 0.4852(3) 0.2336(3) 0.0447(10) Uani d . 1 . .
H H3A 0.7951 0.4450 0.2787 0.054 Uiso d R 1 . .
H H3B 0.7388 0.5334 0.2038 0.054 Uiso d R 1 . .

loop_
_atom_site_aniso_label
_atom_site_aniso_U_11
_atom_site_aniso_U_22
_atom_site_aniso_U_33
_atom_site_aniso_U_12
_atom_site_aniso_U_13
_atom_site_aniso_U_23
Mn1 0.0324(7) 0.0249(6) 0.0313(7) -0.0007(6) 0.0178(5) -0.0026(6)
C1 0.028(3) 0.024(3) 0.025(3) 0.001(2) 0.011(3) 0.002(2)
C2 0.027(3) 0.027(3) 0.027(3) 0.003(2) 0.011(3) -0.005(2)
C3 0.053(4) 0.037(4) 0.040(4) -0.001(3) 0.028(3) -0.002(3)
C4 0.069(5) 0.050(4) 0.046(4) -0.012(4) 0.030(4) 0.000(3)
C5 0.046(4) 0.069(5) 0.038(4) -0.010(4) 0.019(3) 0.005(4)
C6 0.033(3) 0.061(4) 0.035(4) 0.005(3) 0.021(3) -0.014(3)
N1 0.030(2) 0.033(3) 0.026(2) 0.000(2) 0.016(2) -0.003(2)
N2 0.032(3) 0.041(3) 0.032(3) -0.001(2) 0.018(2) -0.003(2)
N3 0.038(3) 0.042(3) 0.034(3) 0.003(2) 0.019(2) -0.007(2)
N4 0.043(3) 0.032(3) 0.035(3) -0.002(2) 0.024(3) -0.009(2)
N5 0.035(3) 0.029(3) 0.034(3) 0.004(2) 0.011(2) 0.002(2)
O1 0.043(3) 0.038(2) 0.076(3) -0.0019(19) 0.035(2) 0.000(2)
O2 0.049(2) 0.038(2) 0.030(2) -0.0062(19) 0.016(2) 0.0060(18)
O3 0.046(2) 0.040(2) 0.055(3) 0.005(2) 0.028(2) 0.012(2)

loop_
_atom_type_symbol
_atom_type_description
_atom_type_scat_dispersion_real
_atom_type_scat_dispersion_imag
_atom_type_scat_source
C C 0.0033 0.0016 'International Tables Vol C Tables 4.2.6.8 and 6.1.1.4'
H H 0.0000 0.0000 'International Tables Vol C Tables 4.2.6.8 and 6.1.1.4'
Mn Mn 0.3368 0.7283 'International Tables Vol C Tables 4.2.6.8 and 6.1.1.4'
N N 0.0061 0.0033 'International Tables Vol C Tables 4.2.6.8 and 6.1.1.4'
O O 0.0106 0.0060 'International Tables Vol C Tables 4.2.6.8 and 6.1.1.4'

loop_
_geom_angle_atom_site_label_1
_geom_angle_atom_site_label_2
_geom_angle_atom_site_label_3
_geom_angle_site_symmetry_1
_geom_angle_site_symmetry_3
_geom_angle
_geom_angle_publ_flag
O1 Mn1 O1 . 3_666 180.0 ?
O1 Mn1 O2 . . 85.11(15) ?
O1 Mn1 O2 3_666 . 94.89(14) ?
O1 Mn1 O2 . 3_666 94.89(15) ?
O1 Mn1 O2 3_666 3_666 85.11(14) ?
O2 Mn1 O2 . 3_666 180.0000(10) ?
O1 Mn1 N1 . . 79.47(14) ?
O1 Mn1 N1 3_666 . 100.53(14) ?
O2 Mn1 N1 . . 92.20(14) ?
O2 Mn1 N1 3_666 . 87.80(14) ?
O1 Mn1 N1 . 3_666 100.53(14) ?
O1 Mn1 N1 3_666 3_666 79.47(14) ?
O2 Mn1 N1 . 3_666 87.80(14) ?
O2 Mn1 N1 3_666 3_666 92.20(14) ?
N1 Mn1 N1 . 3_666 180.0000(10) ?
N4 C1 N1 . . 111.7(4) ?
N4 C1 C2 . . 122.4(4) ?
N1 C1 C2 . . 125.9(4) ?
N5 C2 C3 . . 116.4(5) ?
N5 C2 C1 . . 122.3(5) ?
C3 C2 C1 . . 121.2(5) ?
C4 C3 C2 . . 122.8(6) ?
C4 C3 H3 . . 118.6 ?
C2 C3 H3 . . 118.6 ?
C5 C4 C3 . . 118.3(6) ?
C5 C4 H4 . . 120.9 ?
C3 C4 H4 . . 120.9 ?
C6 C5 C4 . . 120.4(6) ?
C6 C5 H2 . . 119.8 ?
C4 C5 H2 . . 119.8 ?
C5 C6 N5 . . 120.4(5) ?
C5 C6 H1 . . 119.8 ?
N5 C6 H1 . . 119.8 ?
C1 N1 N2 . . 104.9(4) ?
C1 N1 Mn1 . . 121.7(3) ?
N2 N1 Mn1 . . 133.4(3) ?
N3 N2 N1 . . 108.6(4) ?
N2 N3 N4 . . 109.9(4) ?
C1 N4 N3 . . 104.9(4) ?
O1 N5 C2 . . 121.8(4) ?
O1 N5 C6 . . 116.5(5) ?
C2 N5 C6 . . 121.6(5) ?
N5 O1 Mn1 . . 124.4(3) ?
Mn1 O2 H2A . . 110.5 ?
Mn1 O2 H2B . . 135.8 ?
H2A O2 H2B . . 111.6 ?
H3A O3 H3B . . 107.3 ?

loop_
_geom_bond_atom_site_label_1
_geom_bond_atom_site_label_2
_geom_bond_site_symmetry_2
_geom_bond_distance
_geom_bond_publ_flag
Mn1 O1 . 2.090(4) ?
Mn1 O1 3_666 2.090(4) ?
Mn1 O2 . 2.209(3) ?
Mn1 O2 3_666 2.209(3) ?
Mn1 N1 . 2.255(4) ?
Mn1 N1 3_666 2.255(4) ?
C1 N4 . 1.329(6) ?
C1 N1 . 1.344(6) ?
C1 C2 . 1.467(7) ?
C2 N5 . 1.353(6) ?
C2 C3 . 1.390(7) ?
C3 C4 . 1.363(7) ?
C3 H3 . 0.9300 ?
C4 C5 . 1.359(8) ?
C4 H4 . 0.9300 ?
C5 C6 . 1.351(8) ?
C5 H2 . 0.9300 ?
C6 N5 . 1.369(6) ?
C6 H1 . 0.9300 ?
N1 N2 . 1.348(5) ?
N2 N3 . 1.324(6) ?
N3 N4 . 1.341(6) ?
N5 O1 . 1.306(5) ?
O2 H2A . 0.8446 ?
O2 H2B . 0.8583 ?
O3 H3A . 0.8803 ?
O3 H3B . 0.8172 ?

loop_
_geom_hbond_atom_site_label_D
_geom_hbond_atom_site_label_H
_geom_hbond_atom_site_label_A
_geom_hbond_site_symmetry_A
_geom_hbond_distance_DH
_geom_hbond_distance_HA
_geom_hbond_distance_DA
_geom_hbond_angle_DHA
O3 H3A N2 . 0.88 2.15 3.010(5) 164
O2 H2A O3 1_455 0.84 2.01 2.756(5) 147
O2 H2B N3 2_655 0.86 2.06 2.858(5) 154
O3 H3B N4 2_655 0.82 2.10 2.917(6) 176

loop_
_geom_torsion_atom_site_label_1
_geom_torsion_atom_site_label_2
_geom_torsion_atom_site_label_3
_geom_torsion_atom_site_label_4
_geom_torsion_site_symmetry_1
_geom_torsion_site_symmetry_2
_geom_torsion_site_symmetry_3
_geom_torsion_site_symmetry_4
_geom_torsion
_geom_torsion_publ_flag
N4 C1 C2 N5 . . . . -160.1(5) ?
N1 C1 C2 N5 . . . . 21.7(8) ?
N4 C1 C2 C3 . . . . 19.1(8) ?
N1 C1 C2 C3 . . . . -159.1(5) ?
N5 C2 C3 C4 . . . . -0.7(8) ?
C1 C2 C3 C4 . . . . 180.0(5) ?
C2 C3 C4 C5 . . . . 1.4(9) ?
C3 C4 C5 C6 . . . . -1.4(9) ?
C4 C5 C6 N5 . . . . 0.8(9) ?
N4 C1 N1 N2 . . . . 0.3(6) ?
C2 C1 N1 N2 . . . . 178.7(5) ?
N4 C1 N1 Mn1 . . . . -177.5(3) ?
C2 C1 N1 Mn1 . . . . 0.9(7) ?
O1 Mn1 N1 C1 . . . . -27.4(4) ?
O1 Mn1 N1 C1 3_666 . . . 152.6(4) ?
O2 Mn1 N1 C1 . . . . -112.1(4) ?
O2 Mn1 N1 C1 3_666 . . . 67.9(4) ?
O1 Mn1 N1 N2 . . . . 155.5(4) ?
O1 Mn1 N1 N2 3_666 . . . -24.5(4) ?
O2 Mn1 N1 N2 . . . . 70.9(4) ?
O2 Mn1 N1 N2 3_666 . . . -109.1(4) ?
C1 N1 N2 N3 . . . . -0.5(5) ?
Mn1 N1 N2 N3 . . . . 177.0(3) ?
N1 N2 N3 N4 . . . . 0.4(5) ?
N1 C1 N4 N3 . . . . -0.1(6) ?
C2 C1 N4 N3 . . . . -178.5(4) ?
N2 N3 N4 C1 . . . . -0.2(5) ?
C3 C2 N5 O1 . . . . -176.5(5) ?
C1 C2 N5 O1 . . . . 2.8(7) ?
C3 C2 N5 C6 . . . . 0.1(7) ?
C1 C2 N5 C6 . . . . 179.3(5) ?
C5 C6 N5 O1 . . . . 176.6(5) ?
C5 C6 N5 C2 . . . . -0.1(8) ?
C2 N5 O1 Mn1 . . . . -50.6(6) ?
C6 N5 O1 Mn1 . . . . 132.7(4) ?
O2 Mn1 O1 N5 . . . . 146.5(4) ?
O2 Mn1 O1 N5 3_666 . . . -33.5(4) ?
N1 Mn1 O1 N5 . . . . 53.3(4) ?
N1 Mn1 O1 N5 3_666 . . . -126.7(4) ?
